data_4325512
loop_
_publ_author_name
'Traian D. Pasatoiu'
'Jean-Pascal Sutter'
'Augustin M. Madalan'
'Fatima Zohra Chiboub Fellah'
'Carine Duhayon'
'Marius Andruh'

_publ_contact_author_email 'jean-pascal.sutter@lcc-toulouse.fr '
_publ_contact_author_fax '(33) 5 61 55 30 03'
_publ_contact_author_name 'JP Sutter'
_publ_contact_author_phone '(33) 5 61 33 31 57'
_publ_section_title
;
 Preparation, Crystal Structures, and Magnetic Features for a Series of
 Dinuclear [NiIILnIII] Schiff-Base Complexes: Evidence for Slow Relaxation
 of the Magnetization for the DyIII Derivative
;
_journal_name_full 'Inorganic Chemistry'
_journal_page_first 5890
_journal_page_last 5898
_journal_paper_doi 10.1021/ic2004276
_journal_volume 50
_journal_year 2011
_chemical_formula_sum 'C46 H53 N14 Nd2 Ni2 O27.5'
_chemical_formula_weight 1647.90
_chemical_name_systematic
;
 ?
;
_space_group_IT_number 61
_symmetry_cell_setting orthorhombic
_symmetry_space_group_name_Hall '-P 2ac 2ab'
_symmetry_space_group_name_H-M 'P b c a'
_atom_sites_solution_hydrogens geom
_atom_sites_solution_primary direct
_atom_sites_solution_secondary difmap
_audit_creation_method SHELXL-97
_cell_angle_alpha 90.00
_cell_angle_beta 90.00
_cell_angle_gamma 90.00
_cell_formula_units_Z 8
_cell_length_a 18.4138(5)
_cell_length_b 19.6726(3)
_cell_length_c 35.2354(8)
_cell_measurement_reflns_used 83748
_cell_measurement_temperature 293(2)
_cell_measurement_theta_max 33.76
_cell_measurement_theta_min 2.02
_cell_volume 12763.9(5)
_computing_cell_refinement X-Area
_computing_data_collection X-Area
_computing_data_reduction X-Area
_computing_structure_refinement 'SHELXL-97 (Sheldrick, 1997)'
_computing_structure_solution 'SHELXS-97 (Sheldrick, 1997)'
_diffrn_ambient_temperature 293(2)
_diffrn_measured_fraction_theta_full 0.992
_diffrn_measured_fraction_theta_max 0.992
_diffrn_measurement_device_type 'STOE-IPDS II'
_diffrn_measurement_method 'omega scans'
_diffrn_radiation_monochromator graphite
_diffrn_radiation_source 'fine-focus sealed tube'
_diffrn_radiation_type MoK\a
_diffrn_radiation_wavelength 0.71073
_diffrn_reflns_av_R_equivalents 0.0918
_diffrn_reflns_av_sigmaI/netI 0.0463
_diffrn_reflns_limit_h_max 28
_diffrn_reflns_limit_h_min -28
_diffrn_reflns_limit_k_max 30
_diffrn_reflns_limit_k_min -29
_diffrn_reflns_limit_l_max 51
_diffrn_reflns_limit_l_min -54
_diffrn_reflns_number 153270
_diffrn_reflns_theta_full 33.43
_diffrn_reflns_theta_max 33.43
_diffrn_reflns_theta_min 2.07
_exptl_absorpt_coefficient_mu 2.273
_exptl_absorpt_correction_T_max 0.6507
_exptl_absorpt_correction_T_min 0.4138
_exptl_absorpt_correction_type multi-scan
_exptl_crystal_colour blue
_exptl_crystal_density_diffrn 1.711
_exptl_crystal_description prism
_exptl_crystal_F_000 6552
_exptl_crystal_size_max 0.5
_exptl_crystal_size_mid 0.35
_exptl_crystal_size_min 0.15
_refine_diff_density_max 1.349
_refine_diff_density_min -1.336
_refine_diff_density_rms 0.148
_refine_ls_extinction_coef 0.00328(12)
_refine_ls_extinction_expression Fc^*^=kFc[1+0.001xFc^2^\l^3^/sin(2\q)]^-1/4^
_refine_ls_extinction_method SHELXL
_refine_ls_goodness_of_fit_ref 1.047
_refine_ls_hydrogen_treatment constr
_refine_ls_matrix_type full
_refine_ls_number_parameters 833
_refine_ls_number_reflns 24728
_refine_ls_number_restraints 0
_refine_ls_restrained_S_all 1.047
_refine_ls_R_factor_all 0.0945
_refine_ls_R_factor_gt 0.0655
_refine_ls_shift/su_max 0.002
_refine_ls_shift/su_mean 0.000
_refine_ls_structure_factor_coef Fsqd
_refine_ls_weighting_details 'calc w=1/[\s^2^(Fo^2^)+(0.1002P)^2^+4.5219P] where P=(Fo^2^+2Fc^2^)/3'
_refine_ls_weighting_scheme calc
_refine_ls_wR_factor_gt 0.1605
_refine_ls_wR_factor_ref 0.1854
_reflns_number_gt 16442
_reflns_number_total 24728
_reflns_threshold_expression >2sigma(I)
_cod_data_source_file ic2004276_si_008.cif
_cod_data_source_block tr24a
_cod_database_code 4325512

loop_
_symmetry_equiv_pos_as_xyz
'x, y, z'
'-x+1/2, -y, z+1/2'
'x+1/2, -y+1/2, -z'
'-x, y+1/2, -z+1/2'
'-x, -y, -z'
'x-1/2, y, -z-1/2'
'-x-1/2, y-1/2, z'
'x, -y-1/2, z-1/2'

loop_
_atom_site_label
_atom_site_type_symbol
_atom_site_fract_x
_atom_site_fract_y
_atom_site_fract_z
_atom_site_U_iso_or_equiv
_atom_site_adp_type
_atom_site_occupancy
_atom_site_symmetry_multiplicity
_atom_site_calc_flag
_atom_site_refinement_flags
C1 C 1.0578(4) 0.4207(4) 0.2903(2) 0.091(2) Uani 1 1 d .
H1A H 1.0460 0.3771 0.2797 0.137 Uiso 1 1 calc R
H1B H 1.0555 0.4183 0.3175 0.137 Uiso 1 1 calc R
H1C H 1.1059 0.4335 0.2827 0.137 Uiso 1 1 calc R
C2 C 1.0171(3) 0.5371(3) 0.28934(14) 0.0576(10) Uani 1 1 d .
C3 C 1.0712(4) 0.5559(4) 0.31352(18) 0.0792(17) Uani 1 1 d .
H3 H 1.1037 0.5237 0.3228 0.095 Uiso 1 1 calc R
C4 C 1.0775(4) 0.6239(5) 0.3243(2) 0.096(2) Uani 1 1 d .
H4 H 1.1152 0.6375 0.3401 0.115 Uiso 1 1 calc R
C5 C 1.0283(4) 0.6702(4) 0.3115(2) 0.0836(19) Uani 1 1 d .
H5 H 1.0314 0.7150 0.3198 0.100 Uiso 1 1 calc R
C6 C 0.9725(3) 0.6516(3) 0.28599(15) 0.0624(12) Uani 1 1 d .
C7 C 0.9661(3) 0.5834(2) 0.27472(13) 0.0527(10) Uani 1 1 d .
C8 C 0.9231(4) 0.7052(3) 0.27547(17) 0.0693(15) Uani 1 1 d .
H8 H 0.9286 0.7463 0.2881 0.083 Uiso 1 1 calc R
C9 C 0.8269(4) 0.7634(3) 0.2449(2) 0.084(2) Uani 1 1 d .
H9A H 0.7786 0.7549 0.2549 0.101 Uiso 1 1 calc R
H9B H 0.8478 0.8007 0.2591 0.101 Uiso 1 1 calc R
C10 C 0.8209(4) 0.7830(3) 0.2052(3) 0.085(2) Uani 1 1 d .
H10A H 0.8689 0.7814 0.1939 0.102 Uiso 1 1 calc R
H10B H 0.8043 0.8297 0.2040 0.102 Uiso 1 1 calc R
C11 C 0.7696(4) 0.7388(3) 0.1814(3) 0.089(2) Uani 1 1 d .
H11A H 0.7225 0.7378 0.1936 0.107 Uiso 1 1 calc R
H11B H 0.7634 0.7600 0.1567 0.107 Uiso 1 1 calc R
C12 C 0.7721(3) 0.6400(2) 0.14542(16) 0.0589(11) Uani 1 1 d .
H12 H 0.7459 0.6674 0.1289 0.071 Uiso 1 1 calc R
C13 C 0.7824(3) 0.5706(2) 0.13370(14) 0.0547(10) Uani 1 1 d .
C14 C 0.7503(4) 0.5532(3) 0.09874(18) 0.0778(17) Uani 1 1 d .
H14 H 0.7242 0.5858 0.0854 0.093 Uiso 1 1 calc R
C15 C 0.7568(5) 0.4895(4) 0.0842(2) 0.094(2) Uani 1 1 d .
H15 H 0.7346 0.4788 0.0612 0.113 Uiso 1 1 calc R
C16 C 0.7966(4) 0.4400(3) 0.10348(17) 0.0756(17) Uani 1 1 d .
H16 H 0.8011 0.3964 0.0936 0.091 Uiso 1 1 calc R
C17 C 0.8294(3) 0.4567(2) 0.13744(13) 0.0509(9) Uani 1 1 d .
C18 C 0.8226(2) 0.5218(2) 0.15379(12) 0.0461(8) Uani 1 1 d .
C19 C 0.8847(3) 0.3476(2) 0.14147(16) 0.0621(11) Uani 1 1 d .
H19A H 0.9130 0.3201 0.1585 0.093 Uiso 1 1 calc R
H19B H 0.9112 0.3545 0.1183 0.093 Uiso 1 1 calc R
H19C H 0.8397 0.3250 0.1360 0.093 Uiso 1 1 calc R
C20 C 1.0148(4) 0.2419(4) -0.0083(2) 0.0840(19) Uani 1 1 d .
H20A H 0.9972 0.2067 0.0082 0.126 Uiso 1 1 calc R
H20B H 1.0441 0.2731 0.0060 0.126 Uiso 1 1 calc R
H20C H 1.0434 0.2221 -0.0282 0.126 Uiso 1 1 calc R
C21 C 0.9689(3) 0.3306(3) -0.04948(14) 0.0572(10) Uani 1 1 d .
C22 C 1.0379(3) 0.3510(4) -0.05962(18) 0.0713(14) Uani 1 1 d .
H22 H 1.0785 0.3290 -0.0498 0.086 Uiso 1 1 calc R
C23 C 1.0458(4) 0.4050(4) -0.0847(2) 0.087(2) Uani 1 1 d .
H23 H 1.0920 0.4203 -0.0911 0.105 Uiso 1 1 calc R
C24 C 0.9862(3) 0.4357(3) -0.10011(18) 0.0718(15) Uani 1 1 d .
H24 H 0.9925 0.4709 -0.1174 0.086 Uiso 1 1 calc R
C25 C 0.9152(3) 0.4150(3) -0.09028(14) 0.0585(11) Uani 1 1 d .
C26 C 0.9055(2) 0.3614(2) -0.06440(13) 0.0516(9) Uani 1 1 d .
C27 C 0.8559(3) 0.4524(2) -0.10807(15) 0.0608(12) Uani 1 1 d .
H27 H 0.8692 0.4900 -0.1225 0.073 Uiso 1 1 calc R
C28 C 0.7399(4) 0.4883(3) -0.1263(2) 0.0783(17) Uani 1 1 d .
H28A H 0.7217 0.5212 -0.1081 0.094 Uiso 1 1 calc R
H28B H 0.7681 0.5128 -0.1451 0.094 Uiso 1 1 calc R
C29 C 0.6774(4) 0.4557(4) -0.1454(2) 0.0844(19) Uani 1 1 d .
H29A H 0.6955 0.4190 -0.1612 0.101 Uiso 1 1 calc R
H29B H 0.6548 0.4888 -0.1621 0.101 Uiso 1 1 calc R
C30 C 0.6202(4) 0.4274(3) -0.1192(2) 0.0762(16) Uani 1 1 d .
H30A H 0.6095 0.4606 -0.0997 0.091 Uiso 1 1 calc R
H30B H 0.5759 0.4196 -0.1335 0.091 Uiso 1 1 calc R
C31 C 0.5980(3) 0.3150(3) -0.09990(16) 0.0593(11) Uani 1 1 d .
H31 H 0.5529 0.3235 -0.1108 0.071 Uiso 1 1 calc R
C32 C 0.6075(3) 0.2478(2) -0.08354(14) 0.0532(9) Uani 1 1 d .
C33 C 0.5533(3) 0.2005(3) -0.09099(19) 0.0723(14) Uani 1 1 d .
H33 H 0.5131 0.2139 -0.1051 0.087 Uiso 1 1 calc R
C34 C 0.5574(4) 0.1347(3) -0.0782(2) 0.0838(19) Uani 1 1 d .
H34 H 0.5211 0.1036 -0.0841 0.101 Uiso 1 1 calc R
C35 C 0.6170(3) 0.1154(3) -0.05620(19) 0.0684(13) Uani 1 1 d .
H35 H 0.6204 0.0712 -0.0470 0.082 Uiso 1 1 calc R
C36 C 0.6701(3) 0.1613(2) -0.04824(13) 0.0508(9) Uani 1 1 d .
C37 C 0.6676(2) 0.2289(2) -0.06112(12) 0.0456(8) Uani 1 1 d .
C38 C 0.7344(4) 0.0808(3) -0.0091(2) 0.090(2) Uani 1 1 d .
H38A H 0.7793 0.0766 0.0045 0.136 Uiso 1 1 calc R
H38B H 0.7314 0.0456 -0.0280 0.136 Uiso 1 1 calc R
H38C H 0.6945 0.0766 0.0082 0.136 Uiso 1 1 calc R
C39 C 0.7073(3) 0.5974(2) 0.26344(15) 0.0557(10) Uani 1 1 d .
C40 C 0.6403(3) 0.5948(3) 0.2856(2) 0.0750(16) Uani 1 1 d .
H40A H 0.6018 0.6161 0.2716 0.112 Uiso 1 1 calc R
H40B H 0.6472 0.6184 0.3092 0.112 Uiso 1 1 calc R
H40C H 0.6278 0.5483 0.2907 0.112 Uiso 1 1 calc R
C41 C 0.9875(3) 0.6900(3) 0.16896(15) 0.0604(11) Uani 1 1 d .
C42 C 1.0315(5) 0.7375(4) 0.1474(2) 0.092(2) Uani 1 1 d .
H42A H 1.0650 0.7128 0.1317 0.138 Uiso 1 1 calc R
H42B H 1.0581 0.7662 0.1646 0.138 Uiso 1 1 calc R
H42C H 1.0007 0.7650 0.1317 0.138 Uiso 1 1 calc R
C43 C 0.7687(3) 0.2410(3) -0.14177(14) 0.0585(10) Uani 1 1 d .
C44 C 0.7647(5) 0.1738(4) -0.1582(2) 0.094(2) Uani 1 1 d .
H44A H 0.8023 0.1687 -0.1769 0.141 Uiso 1 1 calc R
H44B H 0.7182 0.1677 -0.1701 0.141 Uiso 1 1 calc R
H44C H 0.7710 0.1403 -0.1387 0.141 Uiso 1 1 calc R
C47 C 0.5001(10) 0.4588(8) -0.0426(5) 0.169(7) Uani 1 1 d .
C48 C 0.4391(7) 0.4972(10) -0.0560(6) 0.210(9) Uani 1 1 d .
N1 n 0.8718(3) 0.7024(2) 0.25036(15) 0.0632(11) Uani 1 1 d .
N2 n 0.7946(2) 0.6685(2) 0.17572(14) 0.0588(9) Uani 1 1 d .
N3 n 0.7566(3) 0.4409(2) 0.26029(15) 0.0675(12) Uani 1 1 d .
N4 n 0.8852(3) 0.3038(2) 0.25745(14) 0.0645(11) Uani 1 1 d .
N5 n 1.0415(2) 0.4177(2) 0.18525(12) 0.0587(9) Uani 1 1 d .
N6 n 0.7882(3) 0.43987(19) -0.10632(13) 0.0600(10) Uani 1 1 d .
N7 n 0.6431(2) 0.3633(2) -0.10122(12) 0.0546(8) Uani 1 1 d .
N8 n 0.7151(3) 0.3000(4) 0.04119(19) 0.098(2) Uani 1 1 d .
N9 n 0.8905(3) 0.1408(3) -0.06786(17) 0.0746(13) Uani 1 1 d .
N10 n 0.8792(3) 0.2106(3) 0.06445(14) 0.0756(13) Uani 1 1 d .
N11 n 0.7589(2) 0.5989(2) 0.24614(14) 0.0614(10) Uani 1 1 d .
N12 n 0.9519(3) 0.6548(2) 0.18578(14) 0.0632(10) Uani 1 1 d .
N13 n 0.7723(2) 0.2923(2) -0.12786(13) 0.0604(9) Uani 1 1 d .
N15 n 0.5576(7) 0.4306(8) -0.0270(5) 0.201(7) Uani 1 1 d .
Nd1 Nd 0.904118(13) 0.446995(11) 0.227003(6) 0.04540(7) Uani 1 1 d .
Nd2 Nd 0.823324(14) 0.240484(13) -0.014082(7) 0.05018(8) Uani 1 1 d .
Ni1 Ni 0.85627(3) 0.62094(3) 0.216041(17) 0.04825(13) Uani 1 1 d .
Ni2 Ni 0.74603(3) 0.35750(3) -0.080217(17) 0.04841(12) Uani 1 1 d .
O1 O 1.0067(2) 0.4707(2) 0.27680(11) 0.0652(9) Uani 1 1 d .
O2 O 0.91635(18) 0.56069(16) 0.25098(10) 0.0519(7) Uani 1 1 d .
O3 O 0.85524(17) 0.53330(14) 0.18632(9) 0.0469(6) Uani 1 1 d .
O4 O 0.87007(19) 0.41166(15) 0.15880(9) 0.0528(7) Uani 1 1 d .
O5 O 0.7642(2) 0.4387(2) 0.22483(13) 0.0699(10) Uani 1 1 d .
O6 O 0.8120(3) 0.4467(3) 0.27946(13) 0.0822(13) Uani 1 1 d .
O7 O 0.6961(3) 0.4383(3) 0.27478(19) 0.1030(19) Uani 1 1 d .
O8 O 0.8598(3) 0.32336(19) 0.22674(12) 0.0716(11) Uani 1 1 d .
O9 O 0.9233(3) 0.3453(2) 0.27503(13) 0.0844(13) Uani 1 1 d .
O10 O 0.8704(4) 0.2479(2) 0.27036(18) 0.1037(19) Uani 1 1 d .
O11 O 1.0081(2) 0.37319(19) 0.20514(12) 0.0673(9) Uani 1 1 d .
O12 O 1.0166(2) 0.47711(19) 0.18713(12) 0.0673(9) Uani 1 1 d .
O13 O 1.0931(2) 0.4032(3) 0.16629(15) 0.0865(13) Uani 1 1 d .
O14 O 0.95412(19) 0.2778(2) -0.02463(11) 0.0625(8) Uani 1 1 d .
O15 O 0.84179(18) 0.33888(16) -0.05298(10) 0.0523(7) Uani 1 1 d .
O16 O 0.72047(17) 0.27096(15) -0.05159(9) 0.0502(6) Uani 1 1 d .
O17 O 0.7314(2) 0.14596(16) -0.02738(11) 0.0600(8) Uani 1 1 d .
O18 O 0.7207(3) 0.2371(3) 0.03621(15) 0.0938(15) Uani 1 1 d .
O19 O 0.7598(3) 0.3373(3) 0.02309(14) 0.0831(12) Uani 1 1 d .
O20 O 0.6711(4) 0.3252(5) 0.0617(3) 0.171(4) Uani 1 1 d .
O21 O 0.8588(3) 0.1929(2) -0.07921(12) 0.0734(10) Uani 1 1 d .
O22 O 0.8942(3) 0.1329(2) -0.03246(15) 0.0792(12) Uani 1 1 d .
O23 O 0.9160(4) 0.1003(3) -0.0901(2) 0.127(2) Uani 1 1 d .
O24 O 0.8812(3) 0.2688(2) 0.05148(12) 0.0794(12) Uani 1 1 d .
O25 O 0.8595(3) 0.1637(2) 0.04193(14) 0.0903(14) Uani 1 1 d .
O26 O 0.8940(3) 0.1975(4) 0.09738(14) 0.111(2) Uani 1 1 d .
O27 O 0.7130(3) 0.41958(19) -0.03416(12) 0.0731(10) Uani 1 1 d .
O28 O 0.508(6) -0.011(3) 0.0068(10) 0.40(4) Uani 0.50 1 d P

loop_
_atom_site_aniso_label
_atom_site_aniso_U_11
_atom_site_aniso_U_22
_atom_site_aniso_U_33
_atom_site_aniso_U_23
_atom_site_aniso_U_13
_atom_site_aniso_U_12
C1 0.088(5) 0.081(4) 0.105(5) 0.002(4) -0.036(4) 0.017(4)
C2 0.055(2) 0.067(3) 0.051(2) -0.010(2) -0.0020(19) -0.008(2)
C3 0.067(3) 0.106(5) 0.064(3) -0.014(3) -0.014(3) -0.008(3)
C4 0.073(4) 0.124(6) 0.091(5) -0.045(5) -0.017(3) -0.027(4)
C5 0.080(4) 0.084(4) 0.087(4) -0.041(3) -0.002(3) -0.028(3)
C6 0.067(3) 0.059(3) 0.061(3) -0.019(2) 0.009(2) -0.020(2)
C7 0.054(2) 0.055(2) 0.048(2) -0.0101(17) 0.0021(17) -0.0140(19)
C8 0.082(4) 0.051(3) 0.075(3) -0.021(2) 0.017(3) -0.019(2)
C9 0.096(5) 0.044(2) 0.113(6) -0.024(3) 0.020(4) 0.006(3)
C10 0.088(4) 0.039(2) 0.129(6) -0.010(3) 0.010(4) 0.012(2)
C11 0.089(4) 0.050(3) 0.128(6) -0.006(3) -0.011(4) 0.025(3)
C12 0.050(2) 0.051(2) 0.076(3) 0.015(2) -0.002(2) 0.0099(18)
C13 0.055(2) 0.054(2) 0.055(2) 0.0081(19) -0.0059(19) 0.0044(19)
C14 0.085(4) 0.079(4) 0.069(3) 0.002(3) -0.028(3) 0.016(3)
C15 0.120(6) 0.088(5) 0.074(4) -0.011(3) -0.047(4) 0.017(4)
C16 0.098(4) 0.063(3) 0.065(3) -0.013(2) -0.033(3) 0.013(3)
C17 0.056(2) 0.0452(19) 0.052(2) -0.0032(16) -0.0069(17) 0.0011(17)
C18 0.0464(19) 0.0446(19) 0.0472(18) 0.0018(15) -0.0023(15) -0.0016(15)
C19 0.076(3) 0.047(2) 0.062(3) -0.009(2) 0.006(2) 0.005(2)
C20 0.056(3) 0.099(5) 0.097(5) 0.021(4) -0.017(3) 0.007(3)
C21 0.055(2) 0.064(3) 0.052(2) -0.005(2) 0.0013(19) -0.009(2)
C22 0.055(3) 0.090(4) 0.069(3) 0.000(3) 0.005(2) -0.013(3)
C23 0.069(4) 0.112(5) 0.081(4) 0.004(4) 0.014(3) -0.031(4)
C24 0.067(3) 0.074(3) 0.074(3) 0.009(3) 0.012(3) -0.020(3)
C25 0.068(3) 0.053(2) 0.055(2) -0.0018(19) 0.008(2) -0.014(2)
C26 0.054(2) 0.050(2) 0.051(2) -0.0035(17) 0.0029(17) -0.0099(17)
C27 0.078(3) 0.043(2) 0.061(3) 0.0019(18) 0.007(2) -0.013(2)
C28 0.086(4) 0.049(3) 0.100(5) 0.023(3) 0.006(3) 0.002(3)
C29 0.104(5) 0.072(4) 0.077(4) 0.034(3) -0.006(3) 0.003(3)
C30 0.070(3) 0.061(3) 0.098(4) 0.023(3) -0.003(3) 0.010(3)
C31 0.053(2) 0.062(3) 0.063(3) 0.002(2) -0.008(2) 0.004(2)
C32 0.050(2) 0.050(2) 0.059(2) 0.0020(18) -0.0023(18) -0.0059(17)
C33 0.060(3) 0.070(3) 0.086(4) 0.000(3) -0.017(3) -0.011(2)
C34 0.071(4) 0.069(3) 0.112(5) 0.005(3) -0.022(3) -0.026(3)
C35 0.071(3) 0.051(3) 0.084(4) 0.003(2) -0.007(3) -0.013(2)
C36 0.057(2) 0.0429(19) 0.053(2) -0.0005(16) 0.0008(18) -0.0053(16)
C37 0.0456(19) 0.0442(18) 0.0470(18) -0.0015(15) 0.0013(15) -0.0044(15)
C38 0.091(4) 0.057(3) 0.123(6) 0.032(4) -0.030(4) -0.012(3)
C39 0.058(3) 0.046(2) 0.063(3) -0.0006(18) 0.004(2) -0.0034(18)
C40 0.067(3) 0.066(3) 0.092(4) 0.005(3) 0.023(3) 0.002(3)
C41 0.057(2) 0.061(3) 0.064(3) -0.009(2) 0.006(2) -0.004(2)
C42 0.104(5) 0.093(5) 0.078(4) -0.010(3) 0.023(4) -0.036(4)
C43 0.070(3) 0.053(2) 0.053(2) 0.0000(18) 0.004(2) -0.001(2)
C44 0.129(6) 0.063(3) 0.090(5) -0.018(3) -0.004(4) -0.010(4)
C47 0.185(14) 0.162(12) 0.159(12) -0.049(10) 0.081(11) -0.077(11)
C48 0.094(8) 0.222(17) 0.32(2) 0.083(17) -0.056(11) 0.002(10)
N1 0.068(2) 0.0414(18) 0.080(3) -0.0173(18) 0.017(2) -0.0064(17)
N2 0.055(2) 0.0429(17) 0.079(3) 0.0055(17) 0.0017(19) 0.0082(15)
N3 0.086(3) 0.0386(18) 0.078(3) 0.0002(18) 0.022(3) -0.0039(19)
N4 0.078(3) 0.046(2) 0.070(3) 0.0126(18) -0.003(2) 0.0001(19)
N5 0.055(2) 0.064(2) 0.057(2) -0.0017(18) -0.0066(17) -0.0006(18)
N6 0.074(3) 0.0380(17) 0.068(2) 0.0065(16) 0.001(2) -0.0043(17)
N7 0.055(2) 0.0488(19) 0.060(2) 0.0052(16) -0.0040(17) 0.0047(16)
N8 0.072(3) 0.137(6) 0.086(4) -0.047(4) 0.011(3) -0.020(4)
N9 0.079(3) 0.058(3) 0.086(4) -0.007(2) -0.003(3) 0.010(2)
N10 0.073(3) 0.100(4) 0.054(2) 0.016(3) -0.008(2) -0.010(3)
N11 0.056(2) 0.054(2) 0.075(3) -0.0006(19) 0.008(2) -0.0028(17)
N12 0.061(2) 0.056(2) 0.073(3) -0.0041(19) 0.009(2) -0.0034(18)
N13 0.065(2) 0.051(2) 0.065(2) -0.0023(17) 0.0006(19) 0.0020(18)
N15 0.130(9) 0.196(13) 0.276(18) 0.024(12) 0.080(11) 0.047(9)
Nd1 0.05299(13) 0.03543(10) 0.04777(11) 0.00020(7) -0.00626(8) -0.00225(8)
Nd2 0.05342(14) 0.04962(13) 0.04752(12) 0.00628(9) -0.00493(9) -0.00616(9)
Ni1 0.0495(3) 0.0348(2) 0.0605(3) -0.0052(2) 0.0034(2) -0.00003(19)
Ni2 0.0529(3) 0.0381(2) 0.0542(3) 0.0037(2) -0.0003(2) -0.0021(2)
O1 0.069(2) 0.061(2) 0.066(2) -0.0053(16) -0.0227(17) 0.0045(17)
O2 0.0570(17) 0.0421(14) 0.0565(17) -0.0058(12) -0.0097(14) -0.0053(12)
O3 0.0537(16) 0.0365(12) 0.0504(14) -0.0029(11) -0.0069(12) 0.0018(11)
O4 0.0683(19) 0.0422(14) 0.0479(14) -0.0072(11) -0.0085(14) 0.0062(13)
O5 0.063(2) 0.069(2) 0.078(3) -0.0012(19) 0.0016(18) -0.0042(18)
O6 0.092(3) 0.091(3) 0.063(2) -0.005(2) 0.006(2) -0.019(3)
O7 0.084(3) 0.088(3) 0.137(5) 0.009(3) 0.048(3) -0.011(3)
O8 0.089(3) 0.0499(18) 0.076(2) 0.0120(17) -0.018(2) -0.0174(18)
O9 0.113(4) 0.067(3) 0.074(3) 0.020(2) -0.024(2) -0.011(2)
O10 0.140(5) 0.056(2) 0.115(4) 0.035(2) -0.013(4) -0.015(3)
O11 0.067(2) 0.0522(18) 0.083(2) 0.0058(17) 0.0012(19) 0.0069(16)
O12 0.066(2) 0.0557(19) 0.080(2) 0.0116(17) 0.0018(18) -0.0061(16)
O13 0.064(2) 0.108(4) 0.087(3) -0.010(3) 0.010(2) 0.003(2)
O14 0.0490(17) 0.072(2) 0.066(2) 0.0070(17) -0.0042(15) -0.0048(15)
O15 0.0520(15) 0.0475(15) 0.0573(17) 0.0051(13) -0.0008(13) -0.0091(12)
O16 0.0520(15) 0.0416(14) 0.0569(16) 0.0050(12) -0.0050(13) -0.0102(12)
O17 0.0650(19) 0.0432(15) 0.072(2) 0.0136(14) -0.0107(17) -0.0086(14)
O18 0.090(3) 0.111(4) 0.080(3) -0.013(3) 0.020(3) -0.031(3)
O19 0.087(3) 0.084(3) 0.078(3) -0.014(2) -0.002(2) 0.004(2)
O20 0.129(6) 0.212(9) 0.173(8) -0.110(7) 0.066(5) -0.038(5)
O21 0.089(3) 0.066(2) 0.066(2) 0.0024(18) -0.007(2) 0.013(2)
O22 0.081(3) 0.069(2) 0.087(3) 0.011(2) -0.012(2) 0.014(2)
O23 0.163(6) 0.101(4) 0.119(5) -0.029(4) 0.009(4) 0.049(4)
O24 0.096(3) 0.082(3) 0.059(2) 0.015(2) -0.018(2) -0.022(2)
O25 0.128(4) 0.072(3) 0.072(3) 0.020(2) -0.016(3) -0.005(3)
O26 0.121(4) 0.148(5) 0.064(3) 0.042(3) -0.024(3) -0.025(4)
O27 0.098(3) 0.0508(19) 0.071(2) -0.0085(16) 0.006(2) 0.0015(19)
O28 0.80(7) 0.27(4) 0.12(2) -0.13(3) 0.25(5) -0.42(5)

loop_
_atom_type_symbol
_atom_type_description
_atom_type_scat_dispersion_real
_atom_type_scat_dispersion_imag
_atom_type_scat_source
C C 0.0033 0.0016 'International Tables Vol C Tables 4.2.6.8 and 6.1.1.4'
H H 0.0000 0.0000 'International Tables Vol C Tables 4.2.6.8 and 6.1.1.4'
N N 0.0061 0.0033 'International Tables Vol C Tables 4.2.6.8 and 6.1.1.4'
Nd Nd -0.1943 3.0179 'International Tables Vol C Tables 4.2.6.8 and 6.1.1.4'
Ni Ni 0.3393 1.1124 'International Tables Vol C Tables 4.2.6.8 and 6.1.1.4'
O O 0.0106 0.0060 'International Tables Vol C Tables 4.2.6.8 and 6.1.1.4'

loop_
_geom_angle_atom_site_label_1
_geom_angle_atom_site_label_2
_geom_angle_atom_site_label_3
_geom_angle
O1 C1 H1A 109.5
O1 C1 H1B 109.5
H1A C1 H1B 109.5
O1 C1 H1C 109.5
H1A C1 H1C 109.5
H1B C1 H1C 109.5
C3 C2 O1 123.6(6)
C3 C2 C7 122.8(5)
O1 C2 C7 113.6(4)
C2 C3 C4 119.4(7)
C2 C3 H3 120.3
C4 C3 H3 120.3
C5 C4 C3 119.9(6)
C5 C4 H4 120.1
C3 C4 H4 120.1
C4 C5 C6 121.3(6)
C4 C5 H5 119.4
C6 C5 H5 119.4
C7 C6 C5 119.3(6)
C7 C6 C8 124.9(5)
C5 C6 C8 115.7(5)
O2 C7 C6 124.2(5)
O2 C7 C2 118.4(4)
C6 C7 C2 117.4(5)
N1 C8 C6 127.3(5)
N1 C8 H8 116.4
C6 C8 H8 116.4
C10 C9 N1 112.6(5)
C10 C9 H9A 109.1
N1 C9 H9A 109.1
C10 C9 H9B 109.1
N1 C9 H9B 109.1
H9A C9 H9B 107.8
C9 C10 C11 115.0(6)
C9 C10 H10A 108.5
C11 C10 H10A 108.5
C9 C10 H10B 108.5
C11 C10 H10B 108.5
H10A C10 H10B 107.5
N2 C11 C10 114.5(5)
N2 C11 H11A 108.6
C10 C11 H11A 108.6
N2 C11 H11B 108.6
C10 C11 H11B 108.6
H11A C11 H11B 107.6
N2 C12 C13 127.9(4)
N2 C12 H12 116.0
C13 C12 H12 116.0
C18 C13 C14 119.7(5)
C18 C13 C12 125.0(4)
C14 C13 C12 115.3(5)
C15 C14 C13 121.2(5)
C15 C14 H14 119.4
C13 C14 H14 119.4
C14 C15 C16 120.3(6)
C14 C15 H15 119.8
C16 C15 H15 119.8
C17 C16 C15 119.1(5)
C17 C16 H16 120.4
C15 C16 H16 120.4
C16 C17 O4 123.8(4)
C16 C17 C18 122.1(4)
O4 C17 C18 114.1(4)
O3 C18 C13 124.3(4)
O3 C18 C17 118.1(4)
C13 C18 C17 117.5(4)
O4 C19 H19A 109.5
O4 C19 H19B 109.5
H19A C19 H19B 109.5
O4 C19 H19C 109.5
H19A C19 H19C 109.5
H19B C19 H19C 109.5
O14 C20 H20A 109.5
O14 C20 H20B 109.5
H20A C20 H20B 109.5
O14 C20 H20C 109.5
H20A C20 H20C 109.5
H20B C20 H20C 109.5
C22 C21 O14 124.2(5)
C22 C21 C26 122.6(5)
O14 C21 C26 113.2(4)
C21 C22 C23 118.9(6)
C21 C22 H22 120.6
C23 C22 H22 120.6
C24 C23 C22 120.5(6)
C24 C23 H23 119.8
C22 C23 H23 119.8
C23 C24 C25 121.3(6)
C23 C24 H24 119.4
C25 C24 H24 119.4
C26 C25 C24 119.5(5)
C26 C25 C27 124.2(5)
C24 C25 C27 116.3(5)
O15 C26 C25 124.3(5)
O15 C26 C21 118.5(4)
C25 C26 C21 117.2(4)
N6 C27 C25 128.0(4)
N6 C27 H27 116.0
C25 C27 H27 116.0
C29 C28 N6 113.8(5)
C29 C28 H28A 108.8
N6 C28 H28A 108.8
C29 C28 H28B 108.8
N6 C28 H28B 108.8
H28A C28 H28B 107.7
C28 C29 C30 115.1(6)
C28 C29 H29A 108.5
C30 C29 H29A 108.5
C28 C29 H29B 108.5
C30 C29 H29B 108.5
H29A C29 H29B 107.5
N7 C30 C29 112.2(5)
N7 C30 H30A 109.2
C29 C30 H30A 109.2
N7 C30 H30B 109.2
C29 C30 H30B 109.2
H30A C30 H30B 107.9
N7 C31 C32 128.3(5)
N7 C31 H31 115.9
C32 C31 H31 115.9
C33 C32 C37 119.5(5)
C33 C32 C31 116.6(5)
C37 C32 C31 123.9(4)
C34 C33 C32 122.1(5)
C34 C33 H33 119.0
C32 C33 H33 119.0
C33 C34 C35 118.8(5)
C33 C34 H34 120.6
C35 C34 H34 120.6
C36 C35 C34 119.9(5)
C36 C35 H35 120.1
C34 C35 H35 120.1
C35 C36 O17 123.6(4)
C35 C36 C37 122.5(5)
O17 C36 C37 114.0(4)
O16 C37 C36 119.1(4)
O16 C37 C32 123.7(4)
C36 C37 C32 117.2(4)
O17 C38 H38A 109.5
O17 C38 H38B 109.5
H38A C38 H38B 109.5
O17 C38 H38C 109.5
H38A C38 H38C 109.5
H38B C38 H38C 109.5
N11 C39 C40 179.4(7)
C39 C40 H40A 109.5
C39 C40 H40B 109.5
H40A C40 H40B 109.5
C39 C40 H40C 109.5
H40A C40 H40C 109.5
H40B C40 H40C 109.5
N12 C41 C42 177.9(7)
C41 C42 H42A 109.5
C41 C42 H42B 109.5
H42A C42 H42B 109.5
C41 C42 H42C 109.5
H42A C42 H42C 109.5
H42B C42 H42C 109.5
N13 C43 C44 177.7(6)
C43 C44 H44A 109.5
C43 C44 H44B 109.5
H44A C44 H44B 109.5
C43 C44 H44C 109.5
H44A C44 H44C 109.5
H44B C44 H44C 109.5
N15 C47 C48 171.9(18)
C8 N1 C9 117.8(5)
C8 N1 Ni1 122.9(4)
C9 N1 Ni1 119.1(4)
C12 N2 C11 115.2(5)
C12 N2 Ni1 124.1(3)
C11 N2 Ni1 120.6(4)
O7 N3 O6 121.9(6)
O7 N3 O5 120.9(7)
O6 N3 O5 117.2(5)
O7 N3 Nd1 178.7(5)
O6 N3 Nd1 56.8(3)
O5 N3 Nd1 60.4(3)
O10 N4 O8 121.3(5)
O10 N4 O9 122.2(5)
O8 N4 O9 116.4(4)
O13 N5 O12 122.8(5)
O13 N5 O11 121.7(5)
O12 N5 O11 115.5(4)
O13 N5 Nd1 174.5(4)
O12 N5 Nd1 59.0(2)
O11 N5 Nd1 56.9(2)
C27 N6 C28 116.2(4)
C27 N6 Ni2 123.6(4)
C28 N6 Ni2 120.1(4)
C31 N7 C30 118.1(5)
C31 N7 Ni2 123.8(3)
C30 N7 Ni2 118.1(4)
O20 N8 O18 123.5(9)
O20 N8 O19 120.2(9)
O18 N8 O19 116.4(6)
O23 N9 O21 121.0(7)
O23 N9 O22 122.5(6)
O21 N9 O22 116.4(5)
O23 N9 Nd2 178.4(6)
O21 N9 Nd2 58.0(3)
O22 N9 Nd2 58.4(3)
O26 N10 O24 122.9(6)
O26 N10 O25 120.3(6)
O24 N10 O25 116.9(5)
C39 N11 Ni1 169.5(4)
C41 N12 Ni1 157.6(5)
C43 N13 Ni2 148.9(4)
O3 Nd1 O2 65.55(10)
O3 Nd1 O6 100.85(15)
O2 Nd1 O6 78.82(14)
O3 Nd1 O11 120.65(12)
O2 Nd1 O11 124.90(12)
O6 Nd1 O11 137.45(16)
O3 Nd1 O8 123.36(11)
O2 Nd1 O8 156.08(14)
O6 Nd1 O8 77.63(16)
O11 Nd1 O8 72.22(14)
O3 Nd1 O12 79.19(12)
O2 Nd1 O12 84.38(12)
O6 Nd1 O12 161.34(15)
O11 Nd1 O12 49.82(12)
O8 Nd1 O12 118.20(14)
O3 Nd1 O4 62.77(9)
O2 Nd1 O4 126.99(11)
O6 Nd1 O4 121.44(14)
O11 Nd1 O4 75.22(12)
O8 Nd1 O4 70.35(12)
O12 Nd1 O4 75.45(12)
O3 Nd1 O5 69.67(12)
O2 Nd1 O5 99.38(13)
O6 Nd1 O5 49.26(15)
O11 Nd1 O5 135.35(13)
O8 Nd1 O5 67.83(15)
O12 Nd1 O5 143.29(14)
O4 Nd1 O5 73.31(13)
O3 Nd1 O1 123.04(11)
O2 Nd1 O1 62.03(12)
O6 Nd1 O1 89.66(16)
O11 Nd1 O1 76.10(13)
O8 Nd1 O1 113.60(13)
O12 Nd1 O1 75.20(14)
O4 Nd1 O1 147.93(13)
O5 Nd1 O1 138.61(14)
O3 Nd1 O9 165.65(15)
O2 Nd1 O9 117.83(14)
O6 Nd1 O9 67.50(19)
O11 Nd1 O9 70.03(16)
O8 Nd1 O9 47.75(14)
O12 Nd1 O9 114.59(16)
O4 Nd1 O9 115.16(13)
O5 Nd1 O9 96.01(16)
O1 Nd1 O9 67.00(14)
O3 Nd1 N3 85.47(13)
O2 Nd1 N3 89.09(12)
O6 Nd1 N3 24.20(16)
O11 Nd1 N3 142.55(12)
O8 Nd1 N3 70.83(14)
O12 Nd1 N3 164.65(13)
O4 Nd1 N3 97.77(14)
O5 Nd1 N3 25.06(14)
O1 Nd1 N3 113.77(15)
O9 Nd1 N3 80.73(16)
O3 Nd1 N5 99.24(11)
O2 Nd1 N5 105.90(12)
O6 Nd1 N5 159.45(16)
O11 Nd1 N5 25.12(12)
O8 Nd1 N5 94.85(14)
O12 Nd1 N5 24.79(12)
O4 Nd1 N5 72.22(11)
O5 Nd1 N5 145.01(13)
O1 Nd1 N5 75.71(12)
O9 Nd1 N5 93.20(16)
N3 Nd1 N5 164.93(12)
O16 Nd2 O15 65.97(10)
O16 Nd2 O14 126.70(11)
O15 Nd2 O14 63.18(12)
O16 Nd2 O17 63.65(10)
O15 Nd2 O17 125.21(11)
O14 Nd2 O17 144.02(13)
O16 Nd2 O21 78.34(13)
O15 Nd2 O21 75.32(13)
O14 Nd2 O21 74.55(14)
O17 Nd2 O21 74.87(14)
O16 Nd2 O22 118.07(13)
O15 Nd2 O22 116.70(14)
O14 Nd2 O22 73.77(14)
O17 Nd2 O22 71.99(14)
O21 Nd2 O22 49.03(14)
O16 Nd2 O25 141.06(15)
O15 Nd2 O25 151.20(15)
O14 Nd2 O25 92.10(16)
O17 Nd2 O25 83.38(14)
O21 Nd2 O25 113.99(15)
O22 Nd2 O25 65.05(17)
O16 Nd2 O19 74.75(13)
O15 Nd2 O19 76.07(15)
O14 Nd2 O19 106.77(15)
O17 Nd2 O19 109.19(14)
O21 Nd2 O19 146.73(15)
O22 Nd2 O19 164.23(16)
O25 Nd2 O19 99.26(17)
O16 Nd2 O18 78.83(16)
O15 Nd2 O18 121.00(17)
O14 Nd2 O18 142.86(15)
O17 Nd2 O18 67.94(15)
O21 Nd2 O18 142.07(16)
O22 Nd2 O18 121.46(18)
O25 Nd2 O18 69.5(2)
O19 Nd2 O18 48.99(18)
O16 Nd2 O24 139.67(14)
O15 Nd2 O24 106.06(12)
O14 Nd2 O24 71.39(14)
O17 Nd2 O24 126.05(13)
O21 Nd2 O24 140.20(16)
O22 Nd2 O24 101.07(16)
O25 Nd2 O24 48.65(15)
O19 Nd2 O24 65.09(16)
O18 Nd2 O24 72.36(16)
O16 Nd2 N9 98.16(13)
O15 Nd2 N9 96.24(14)
O14 Nd2 N9 72.90(14)
O17 Nd2 N9 71.40(14)
O21 Nd2 N9 24.37(14)
O22 Nd2 N9 24.66(14)
O25 Nd2 N9 89.64(17)
O19 Nd2 N9 171.10(16)
O18 Nd2 N9 135.83(17)
O24 Nd2 N9 122.17(16)
O3 Ni1 N1 170.50(18)
O3 Ni1 O2 79.72(12)
N1 Ni1 O2 91.30(18)
O3 Ni1 N2 91.43(15)
N1 Ni1 N2 97.5(2)
O2 Ni1 N2 171.14(15)
O3 Ni1 N11 94.38(15)
N1 Ni1 N11 89.02(18)
O2 Ni1 N11 92.15(17)
N2 Ni1 N11 88.37(18)
O3 Ni1 N12 90.85(15)
N1 Ni1 N12 86.32(18)
O2 Ni1 N12 92.01(17)
N2 Ni1 N12 88.22(18)
N11 Ni1 N12 173.83(17)
O3 Ni1 Nd1 40.18(8)
N1 Ni1 Nd1 131.37(15)
O2 Ni1 Nd1 40.46(8)
N2 Ni1 Nd1 130.79(12)
N11 Ni1 Nd1 87.60(12)
N12 Ni1 Nd1 98.52(12)
N6 Ni2 O16 170.71(17)
N6 Ni2 N7 98.48(18)
O16 Ni2 N7 90.66(15)
N6 Ni2 O15 91.50(16)
O16 Ni2 O15 79.43(12)
N7 Ni2 O15 169.88(15)
N6 Ni2 O27 89.81(17)
O16 Ni2 O27 92.07(15)
N7 Ni2 O27 88.80(18)
O15 Ni2 O27 89.50(17)
N6 Ni2 N13 92.10(18)
O16 Ni2 N13 86.57(15)
N7 Ni2 N13 87.64(17)
O15 Ni2 N13 93.76(16)
O27 Ni2 N13 176.17(18)
C2 O1 C1 116.4(5)
C2 O1 Nd1 118.6(3)
C1 O1 Nd1 124.8(4)
C7 O2 Ni1 124.3(3)
C7 O2 Nd1 127.2(3)
Ni1 O2 Nd1 106.17(13)
C18 O3 Ni1 127.2(3)
C18 O3 Nd1 124.9(2)
Ni1 O3 Nd1 106.93(12)
C17 O4 C19 115.8(4)
C17 O4 Nd1 117.8(2)
C19 O4 Nd1 126.2(3)
N3 O5 Nd1 94.5(4)
N3 O6 Nd1 99.0(3)
N4 O8 Nd1 99.8(3)
N4 O9 Nd1 95.9(3)
N5 O11 Nd1 98.0(3)
N5 O12 Nd1 96.3(3)
C21 O14 C20 117.9(4)
C21 O14 Nd2 119.7(3)
C20 O14 Nd2 122.2(4)
C26 O15 Ni2 124.4(3)
C26 O15 Nd2 125.0(3)
Ni2 O15 Nd2 106.94(13)
C37 O16 Ni2 124.7(3)
C37 O16 Nd2 124.6(3)
Ni2 O16 Nd2 107.53(13)
C36 O17 C38 117.7(4)
C36 O17 Nd2 118.7(2)
C38 O17 Nd2 122.9(3)
N8 O18 Nd2 97.5(4)
N8 O19 Nd2 97.0(4)
N9 O21 Nd2 97.6(4)
N9 O22 Nd2 96.9(3)
N10 O24 Nd2 96.8(3)
N10 O25 Nd2 97.2(3)

loop_
_geom_bond_atom_site_label_1
_geom_bond_atom_site_label_2
_geom_bond_distance
_geom_bond_site_symmetry_2
C1 O1 1.441(7) .
C1 H1A 0.9600 .
C1 H1B 0.9600 .
C1 H1C 0.9600 .
C2 C3 1.363(7) .
C2 O1 1.392(6) .
C2 C7 1.406(8) .
C3 C4 1.395(10) .
C3 H3 0.9300 .
C4 C5 1.361(12) .
C4 H4 0.9300 .
C5 C6 1.414(8) .
C5 H5 0.9300 .
C6 C7 1.403(7) .
C6 C8 1.441(9) .
C7 O2 1.319(5) .
C8 N1 1.295(8) .
C8 H8 0.9300 .
C9 C10 1.454(11) .
C9 N1 1.470(8) .
C9 H9A 0.9700 .
C9 H9B 0.9700 .
C10 C11 1.534(11) .
C10 H10A 0.9700 .
C10 H10B 0.9700 .
C11 N2 1.472(7) .
C11 H11A 0.9700 .
C11 H11B 0.9700 .
C12 N2 1.275(7) .
C12 C13 1.439(7) .
C12 H12 0.9300 .
C13 C18 1.403(6) .
C13 C14 1.409(8) .
C14 C15 1.359(10) .
C14 H14 0.9300 .
C15 C16 1.395(9) .
C15 H15 0.9300 .
C16 C17 1.380(7) .
C16 H16 0.9300 .
C17 O4 1.383(5) .
C17 C18 1.410(6) .
C18 O3 1.314(5) .
C19 O4 1.427(5) .
C19 H19A 0.9600 .
C19 H19B 0.9600 .
C19 H19C 0.9600 .
C20 O14 1.441(7) .
C20 H20A 0.9600 .
C20 H20B 0.9600 .
C20 H20C 0.9600 .
C21 C22 1.379(7) .
C21 O14 1.385(6) .
C21 C26 1.416(7) .
C22 C23 1.390(10) .
C22 H22 0.9300 .
C23 C24 1.364(10) .
C23 H23 0.9300 .
C24 C25 1.413(7) .
C24 H24 0.9300 .
C25 C26 1.406(7) .
C25 C27 1.458(8) .
C26 O15 1.318(5) .
C27 N6 1.273(7) .
C27 H27 0.9300 .
C28 C29 1.480(10) .
C28 N6 1.481(7) .
C28 H28A 0.9700 .
C28 H28B 0.9700 .
C29 C30 1.508(9) .
C29 H29A 0.9700 .
C29 H29B 0.9700 .
C30 N7 1.475(7) .
C30 H30A 0.9700 .
C30 H30B 0.9700 .
C31 N7 1.263(7) .
C31 C32 1.452(7) .
C31 H31 0.9300 .
C32 C33 1.389(7) .
C32 C37 1.410(6) .
C33 C34 1.372(9) .
C33 H33 0.9300 .
C34 C35 1.397(9) .
C34 H34 0.9300 .
C35 C36 1.361(7) .
C35 H35 0.9300 .
C36 O17 1.380(6) .
C36 C37 1.406(6) .
C37 O16 1.322(5) .
C38 O17 1.435(6) .
C38 H38A 0.9600 .
C38 H38B 0.9600 .
C38 H38C 0.9600 .
C39 N11 1.129(7) .
C39 C40 1.463(8) .
C40 H40A 0.9600 .
C40 H40B 0.9600 .
C40 H40C 0.9600 .
C41 N12 1.123(7) .
C41 C42 1.452(8) .
C42 H42A 0.9600 .
C42 H42B 0.9600 .
C42 H42C 0.9600 .
C43 N13 1.124(6) .
C43 C44 1.446(8) .
C44 H44A 0.9600 .
C44 H44B 0.9600 .
C44 H44C 0.9600 .
C47 N15 1.31(2) .
C47 C48 1.43(2) .
N1 Ni1 2.028(4) .
N2 Ni1 2.046(4) .
N3 O7 1.226(7) .
N3 O6 1.229(8) .
N3 O5 1.258(6) .
N3 Nd1 2.961(5) .
N4 O10 1.222(6) .
N4 O8 1.240(6) .
N4 O9 1.242(7) .
N5 O13 1.195(6) .
N5 O12 1.258(6) .
N5 O11 1.279(6) .
N5 Nd1 2.983(5) .
N6 Ni2 2.018(4) .
N7 Ni2 2.037(4) .
N8 O20 1.193(8) .
N8 O18 1.253(9) .
N8 O19 1.275(8) .
N9 O23 1.212(7) .
N9 O21 1.247(6) .
N9 O22 1.259(7) .
N9 Nd2 2.995(5) .
N10 O26 1.220(6) .
N10 O24 1.233(7) .
N10 O25 1.270(7) .
N11 Ni1 2.128(4) .
N12 Ni1 2.163(5) .
N13 Ni2 2.167(4) .
Nd1 O3 2.397(3) .
Nd1 O2 2.401(3) .
Nd1 O6 2.508(5) .
Nd1 O11 2.524(4) .
Nd1 O8 2.565(4) .
Nd1 O12 2.571(4) .
Nd1 O4 2.579(3) .
Nd1 O5 2.583(4) .
Nd1 O1 2.619(3) .
Nd1 O9 2.644(4) .
Nd2 O16 2.386(3) .
Nd2 O15 2.396(3) .
Nd2 O14 2.545(3) .
Nd2 O17 2.557(3) .
Nd2 O21 2.563(4) .
Nd2 O22 2.570(5) .
Nd2 O25 2.574(4) .
Nd2 O19 2.590(5) .
Nd2 O18 2.592(5) .
Nd2 O24 2.604(4) .
Ni1 O3 2.017(3) .
Ni1 O2 2.036(3) .
Ni2 O16 2.034(3) .
Ni2 O15 2.041(3) .
Ni2 O27 2.120(4) .
O28 O28 0.7(2) 5_655
